data_4310160
loop_
_publ_author_name
'W. Jake Vickaryous'
'Elisabeth Rather Healey'
'Orion B. Berryman'
'Darren W. Johnson'

_publ_section_title
;
Synthesis and Characterization of Two Isomeric, Self-Assembled
Arsenic-Thiolate Macrocycles
;
_journal_name_full 'Inorganic Chemistry'
_journal_page_first 9247
_journal_page_last 9252
_journal_paper_doi 10.1021/ic050954w
_journal_volume 44
_journal_year 2005
_chemical_formula_sum 'C16 H16 As2 Cl2 S4'
_chemical_formula_weight 557.27
_chemical_name_systematic
; 
 ? 
;
_space_group_IT_number 62
_symmetry_cell_setting orthorhombic
_symmetry_space_group_name_Hall '-P 2ac 2n'
_symmetry_space_group_name_H-M 'P n m a'
_atom_sites_solution_hydrogens geom
_atom_sites_solution_primary direct
_atom_sites_solution_secondary difmap
_audit_creation_method SHELXL-97
_cell_angle_alpha 90.00
_cell_angle_beta 90.00
_cell_angle_gamma 90.00
_cell_formula_units_Z 4
_cell_length_a 10.8881(8)
_cell_length_b 19.3511(14)
_cell_length_c 9.9524(7)
_cell_measurement_reflns_used 2545
_cell_measurement_temperature 153(2)
_cell_measurement_theta_max 26.10
_cell_measurement_theta_min 2.30
_cell_volume 2096.9(3)
_computing_cell_refinement 'Bruker SMART'
_computing_data_collection 'Bruker SMART'
_computing_data_reduction 'Bruker SAINT'
_computing_molecular_graphics 'Bruker SHELXTL'
_computing_publication_material 'Bruker SHELXTL'
_computing_structure_refinement 'SHELXL-97 (Sheldrick, 1997)'
_computing_structure_solution 'SHELXS-97 (Sheldrick, 1990)'
_diffrn_ambient_temperature 153(2)
_diffrn_measured_fraction_theta_full 0.997
_diffrn_measured_fraction_theta_max 0.997
_diffrn_measurement_device_type 'CCD area detector'
_diffrn_measurement_method 'phi and omega scans'
_diffrn_radiation_monochromator graphite
_diffrn_radiation_source 'fine-focus sealed tube'
_diffrn_radiation_type MoK\a
_diffrn_radiation_wavelength 0.71073
_diffrn_reflns_av_R_equivalents 0.0390
_diffrn_reflns_av_sigmaI/netI 0.0296
_diffrn_reflns_limit_h_max 8
_diffrn_reflns_limit_h_min -13
_diffrn_reflns_limit_k_max 21
_diffrn_reflns_limit_k_min -24
_diffrn_reflns_limit_l_max 12
_diffrn_reflns_limit_l_min -12
_diffrn_reflns_number 11466
_diffrn_reflns_theta_full 26.38
_diffrn_reflns_theta_max 26.38
_diffrn_reflns_theta_min 2.30
_exptl_absorpt_coefficient_mu 3.838
_exptl_absorpt_correction_T_max 1.000
_exptl_absorpt_correction_T_min 0.690
_exptl_absorpt_correction_type empirical
_exptl_crystal_colour colorless
_exptl_crystal_density_diffrn 1.765
_exptl_crystal_density_meas ?
_exptl_crystal_density_method .
_exptl_crystal_description needle
_exptl_crystal_F_000 1104
_exptl_crystal_size_max 0.2
_exptl_crystal_size_mid 0.05
_exptl_crystal_size_min 0.05
_refine_diff_density_max 1.489
_refine_diff_density_min -0.437
_refine_diff_density_rms 0.129
_refine_ls_extinction_method none
_refine_ls_goodness_of_fit_ref 1.166
_refine_ls_hydrogen_treatment constr
_refine_ls_matrix_type full
_refine_ls_number_parameters 128
_refine_ls_number_reflns 2211
_refine_ls_number_restraints 0
_refine_ls_restrained_S_all 1.166
_refine_ls_R_factor_all 0.0820
_refine_ls_R_factor_gt 0.0629
_refine_ls_shift/su_max 0.000
_refine_ls_shift/su_mean 0.000
_refine_ls_structure_factor_coef Fsqd
_refine_ls_weighting_details 'calc w=1/[\s^2^(Fo^2^)+(0.0666P)^2^+7.1124P] where P=(Fo^2^+2Fc^2^)/3'
_refine_ls_weighting_scheme calc
_refine_ls_wR_factor_gt 0.1582
_refine_ls_wR_factor_ref 0.1690
_reflns_number_gt 1673
_reflns_number_total 2211
_reflns_threshold_expression >2sigma(I)
_cod_data_source_file ic050954wsi20050613_021659.cif
_cod_data_source_block wjv001
_cod_depositor_comments
;
The following automatic conversions were performed:
'_symmetry_cell_setting' value 'Orthorhombic' changed to 'orthorhombic'
according to '/home/saulius/struct/CIF-dictionaries/cif_core.dic'
dictionary named 'cif_core.dic' version 2.4.1 from 2010-06-29.

Automatic conversion script
Id: cif_fix_enum 1527 2010-12-29 10:47:43Z saulius 
;
_cod_database_code 4310160

loop_
_symmetry_equiv_pos_as_xyz
'x, y, z'
'-x+1/2, -y, z+1/2'
'-x, y+1/2, -z'
'x+1/2, -y+1/2, -z+1/2'
'-x, -y, -z'
'x-1/2, y, -z-1/2'
'x, -y-1/2, z'
'-x-1/2, y-1/2, z-1/2'

loop_
_atom_site_label
_atom_site_type_symbol
_atom_site_fract_x
_atom_site_fract_y
_atom_site_fract_z
_atom_site_U_iso_or_equiv
_atom_site_adp_type
_atom_site_occupancy
_atom_site_symmetry_multiplicity
_atom_site_calc_flag
_atom_site_refinement_flags
_atom_site_disorder_assembly
_atom_site_disorder_group
As1 As 0.29077(9) 0.62025(3) 0.05363(6) 0.0601(3) Uani 1 1 d . . .
Cl1 Cl 0.1129(2) 0.56511(10) 0.0146(2) 0.0748(6) Uani 1 1 d . . .
S1 S 0.4152(2) 0.56343(9) -0.0858(2) 0.0715(6) Uani 1 1 d . . .
S2 S 0.3635(3) 0.56097(8) 0.22461(19) 0.0826(8) Uani 1 1 d . . .
C1A C 0.2675(12) 0.5990(4) 0.3579(8) 0.112(4) Uani 1 1 d . . .
H1A1 H 0.1821 0.5824 0.3465 0.134 Uiso 1 1 calc R . .
H1A2 H 0.2973 0.5823 0.4460 0.134 Uiso 1 1 calc R . .
C2A C 0.2669(13) 0.6777(4) 0.3590(7) 0.105(4) Uani 1 1 d . . .
C3A C 0.1605(12) 0.7129(4) 0.3285(7) 0.099(4) Uani 1 1 d . . .
H3A H 0.0875 0.6882 0.3076 0.118 Uiso 1 1 calc R . .
C4A C 0.3712(13) 0.7141(4) 0.3883(7) 0.113(4) Uani 1 1 d . . .
H4A H 0.4447 0.6899 0.4090 0.135 Uiso 1 1 calc R . .
C5A C 0.3626(8) 0.6004(3) -0.2431(7) 0.0606(18) Uani 1 1 d . . .
H5A1 H 0.4161 0.5834 -0.3164 0.073 Uiso 1 1 calc R . .
H5A2 H 0.2783 0.5836 -0.2612 0.073 Uiso 1 1 calc R . .
C6A C 0.3620(7) 0.6776(3) -0.2457(6) 0.0507(16) Uani 1 1 d . . .
C7A C 0.2763(14) 0.7133(8) -0.3018(16) 0.058(4) Uani 0.500(14) 1 d P . 1
H7A H 0.2108 0.6897 -0.3448 0.070 Uiso 0.500(14) 1 calc PR . 1
C8A C 0.4543(13) 0.7141(6) -0.1654(13) 0.052(4) Uani 0.500(14) 1 d P . 1
H8A H 0.5131 0.6891 -0.1143 0.063 Uiso 0.500(14) 1 calc PR . 1
C7B C 0.2538(14) 0.7143(6) -0.2211(15) 0.048(4) Uani 0.500(14) 1 d P . 2
H7B H 0.1797 0.6899 -0.2042 0.057 Uiso 0.500(14) 1 calc PR . 2
C8B C 0.4630(12) 0.7125(6) -0.2863(11) 0.046(4) Uani 0.500(14) 1 d P . 2
H8B H 0.5339 0.6880 -0.3149 0.055 Uiso 0.500(14) 1 calc PR . 2

loop_
_atom_site_aniso_label
_atom_site_aniso_U_11
_atom_site_aniso_U_22
_atom_site_aniso_U_33
_atom_site_aniso_U_23
_atom_site_aniso_U_13
_atom_site_aniso_U_12
As1 0.1237(8) 0.0221(3) 0.0346(4) -0.0008(2) -0.0018(4) 0.0088(3)
Cl1 0.1175(17) 0.0548(10) 0.0522(10) -0.0087(8) -0.0049(10) 0.0096(10)
S1 0.1100(17) 0.0425(9) 0.0621(12) -0.0160(8) -0.0106(11) 0.0261(10)
S2 0.175(2) 0.0279(8) 0.0448(10) 0.0012(7) -0.0296(13) 0.0021(10)
C1A 0.262(13) 0.030(4) 0.043(4) 0.007(3) 0.010(6) -0.005(6)
C2A 0.263(14) 0.027(3) 0.024(3) 0.000(3) 0.005(5) 0.001(6)
C3A 0.218(12) 0.042(4) 0.036(4) -0.001(3) 0.026(5) -0.008(6)
C4A 0.279(14) 0.027(4) 0.031(4) 0.001(3) -0.031(6) 0.002(6)
C5A 0.083(5) 0.050(4) 0.048(4) -0.016(3) 0.010(4) -0.001(4)
C6A 0.064(4) 0.051(4) 0.038(3) -0.007(3) 0.004(3) -0.002(3)
C7A 0.063(10) 0.085(10) 0.026(8) -0.009(7) -0.001(7) -0.005(7)
C8A 0.065(9) 0.046(7) 0.046(8) 0.000(6) 0.011(6) 0.004(6)
C7B 0.065(9) 0.047(7) 0.031(8) -0.003(6) -0.012(7) -0.010(6)
C8B 0.062(9) 0.044(7) 0.031(6) -0.009(5) -0.001(6) -0.001(6)

loop_
_atom_type_symbol
_atom_type_description
_atom_type_scat_dispersion_real
_atom_type_scat_dispersion_imag
_atom_type_scat_source
C C 0.0033 0.0016 'International Tables Vol C Tables 4.2.6.8 and 6.1.1.4'
H H 0.0000 0.0000 'International Tables Vol C Tables 4.2.6.8 and 6.1.1.4'
S S 0.1246 0.1234 'International Tables Vol C Tables 4.2.6.8 and 6.1.1.4'
Cl Cl 0.1484 0.1585 'International Tables Vol C Tables 4.2.6.8 and 6.1.1.4'
As As 0.0499 2.0058 'International Tables Vol C Tables 4.2.6.8 and 6.1.1.4'

loop_
_geom_angle_atom_site_label_1
_geom_angle_atom_site_label_2
_geom_angle_atom_site_label_3
_geom_angle
_geom_angle_site_symmetry_1
_geom_angle_site_symmetry_3
_geom_angle_publ_flag
S2 As1 S1 90.32(9) . . ?
S2 As1 Cl1 101.33(9) . . ?
S1 As1 Cl1 100.48(8) . . ?
C5A S1 As1 98.7(2) . . ?
C1A S2 As1 98.3(3) . . ?
C2A C1A S2 114.0(7) . . ?
C4A C2A C3A 119.4(8) . . ?
C4A C2A C1A 120.8(11) . . ?
C3A C2A C1A 119.7(11) . . ?
C2A C3A C3A 119.6(6) . 7_575 ?
C2A C4A C4A 121.0(6) . 7_575 ?
C6A C5A S1 114.2(5) . . ?
C7A C6A C8B 101.0(10) . . ?
C7A C6A C7B 36.2(7) . . ?
C8B C6A C7B 119.0(9) . . ?
C7A C6A C8A 118.3(10) . . ?
C8B C6A C8A 50.6(7) . . ?
C7B C6A C8A 103.8(8) . . ?
C7A C6A C5A 123.2(9) . . ?
C8B C6A C5A 120.1(8) . . ?
C7B C6A C5A 120.6(8) . . ?
C8A C6A C5A 118.0(8) . . ?
C6A C7A C7A 122.4(7) . 7_575 ?
C8A C8A C6A 118.8(6) 7_575 . ?
C7B C7B C6A 120.5(6) 7_575 . ?
C6A C8B C8B 120.0(6) . 7_575 ?

loop_
_geom_bond_atom_site_label_1
_geom_bond_atom_site_label_2
_geom_bond_distance
_geom_bond_site_symmetry_2
_geom_bond_publ_flag
As1 S2 2.1997(19) . ?
As1 S1 2.229(2) . ?
As1 Cl1 2.245(2) . ?
S1 C5A 1.813(8) . ?
S2 C1A 1.842(10) . ?
C1A C2A 1.523(9) . ?
C2A C4A 1.367(16) . ?
C2A C3A 1.377(16) . ?
C3A C3A 1.437(15) 7_575 ?
C4A C4A 1.390(14) 7_575 ?
C5A C6A 1.495(9) . ?
C6A C7A 1.288(16) . ?
C6A C8B 1.352(14) . ?
C6A C7B 1.397(17) . ?
C6A C8A 1.464(15) . ?
C7A C7A 1.42(3) 7_575 ?
C8A C8A 1.39(2) 7_575 ?
C7B C7B 1.38(2) 7_575 ?
C8B C8B 1.45(2) 7_575 ?
